data_7010316
loop_
_publ_author_name
'Leung, Pak-Hing'
'Qin, Ying'
'He, Guosen'
'Mok, K. F.'
'Vittal, Jagadese J.'

_publ_section_title
;
 Coordination chemistry, reactivities, and stereoelectronic properties
 of chelating phosphine ligands containing thioamide substituents
;
_journal_issue 3
_journal_name_full 'Journal of the Chemical Society, Dalton Transactions'
_journal_page_first 309
_journal_paper_doi 10.1039/b007970g
_journal_year 2001
_chemical_formula_sum 'C33 H43 Cl N2 O0.5 P Pd S'
_chemical_formula_weight 680.57
_chemical_name_systematic
; 
 ? 
;
_space_group_IT_number 19
_symmetry_cell_setting orthorhombic
_symmetry_space_group_name_Hall 'P 2ac 2ab'
_symmetry_space_group_name_H-M 'P 21 21 21'
_atom_sites_solution_hydrogens geom
_atom_sites_solution_primary direct
_atom_sites_solution_secondary difmap
_audit_creation_method SHELXL
_cell_angle_alpha 90.00
_cell_angle_beta 90.00
_cell_angle_gamma 90.00
_cell_formula_units_Z 8
_cell_length_a 12.5862(4)
_cell_length_b 22.6849(7)
_cell_length_c 23.3035(7)
_cell_measurement_temperature 293(2)
_cell_volume 6653.5(4)
_computing_cell_refinement 'Siemens XSCANS'
_computing_data_collection 'Siemens XSCANS'
_computing_data_reduction 'Siemens SHELXTL'
_computing_molecular_graphics 'Siemens SHELXTL'
_computing_publication_material 'Siemens SHELXTL'
_computing_structure_refinement 'SHELXL-93 (Sheldrick, 1993)'
_computing_structure_solution 'SHELXS-86 (Sheldrick, 1990)'
_diffrn_ambient_temperature 293(2)
_diffrn_measurement_device 'Siemens P4'
_diffrn_measurement_method '\w scans'
_diffrn_radiation_monochromator graphite
_diffrn_radiation_source 'fine-focus sealed tube'
_diffrn_radiation_type MoK\a
_diffrn_radiation_wavelength 0.71073
_diffrn_reflns_av_R_equivalents 0.0360
_diffrn_reflns_av_sigmaI/netI 0.0449
_diffrn_reflns_limit_h_max 14
_diffrn_reflns_limit_h_min -16
_diffrn_reflns_limit_k_max 29
_diffrn_reflns_limit_k_min -27
_diffrn_reflns_limit_l_max 29
_diffrn_reflns_limit_l_min -28
_diffrn_reflns_number 40678
_diffrn_reflns_theta_max 27.08
_diffrn_reflns_theta_min 1.75
_exptl_absorpt_coefficient_mu 0.775
_exptl_absorpt_correction_T_max 0.915
_exptl_absorpt_correction_T_min 0.802
_exptl_absorpt_correction_type 'Sababs (Sheldrick, 1996)'
_exptl_crystal_colour Colorless
_exptl_crystal_density_diffrn 1.359
_exptl_crystal_description 'Prismatic crystal fragment'
_exptl_crystal_F_000 2824
_exptl_crystal_size_max 0.38
_exptl_crystal_size_mid 0.18
_exptl_crystal_size_min 0.12
_refine_diff_density_max 0.359
_refine_diff_density_min -0.448
_refine_diff_density_rms 0.059
_refine_ls_abs_structure_details 'Flack H D (1983), Acta Cryst. A39, 876-881'
_refine_ls_abs_structure_Flack -0.03(2)
_refine_ls_extinction_method none
_refine_ls_goodness_of_fit_all 1.060
_refine_ls_goodness_of_fit_obs 1.044
_refine_ls_matrix_type full
_refine_ls_number_parameters 712
_refine_ls_number_reflns 14416
_refine_ls_number_restraints 0
_refine_ls_restrained_S_all 1.060
_refine_ls_restrained_S_obs 1.044
_refine_ls_R_factor_all 0.0548
_refine_ls_R_factor_obs 0.0362
_refine_ls_shift/esd_max 0.003
_refine_ls_shift/esd_mean 0.000
_refine_ls_structure_factor_coef Fsqd
_refine_ls_weighting_details 'w=1/[\s^2^(Fo^2^)+(0.0313P)^2^+2.4097P] where P=(Fo^2^+2Fc^2^)/3'
_refine_ls_weighting_scheme calc
_refine_ls_wR_factor_all 0.0805
_refine_ls_wR_factor_obs 0.0716
_reflns_number_observed 11838
_reflns_number_total 14416
_reflns_observed_criterion >2sigma(I)
_cod_data_source_file b007970g.txt
_cod_data_source_block kf31
_cod_depositor_comments
;
The following automatic conversions were performed:
'_symmetry_cell_setting' value 'Orthorhombic' changed to 'orthorhombic'
according to '/home/saulius/struct/CIF-dictionaries/cif_core.dic'
dictionary named 'cif_core.dic' version 2.4.1 from 2010-06-29.

Automatic conversion script
Id: cif_fix_enum 1527 2010-12-29 10:47:43Z saulius 

The following automatic conversions were performed:

'_refine_ls_weighting_scheme' value 'calc
w=1/[\s^2^(Fo^2^)+(0.0313P)^2^+2.4097P] where P=(Fo^2^+2Fc^2^)/3' was
changed to 'calc'. New tag '_refine_ls_weighting_details' was
created. The value of the new tag was set to
'w=1/[\s^2^(Fo^2^)+(0.0313P)^2^+2.4097P] where P=(Fo^2^+2Fc^2^)/3'.

Automatic conversion script
Id: cif_fix_values 3143 2015-03-26 13:38:13Z robertas 
;
_cod_original_sg_symbol_H-M P2(1)2(1)2(1)
_cod_original_formula_sum 'C33 H43 Cl N2 O0.50 P Pd S'
_cod_database_code 7010316

loop_
_symmetry_equiv_pos_as_xyz
'x, y, z'
'-x+1/2, -y, z+1/2'
'-x, y+1/2, -z+1/2'
'x+1/2, -y+1/2, -z'

loop_
_atom_site_aniso_label
_atom_site_aniso_U_11
_atom_site_aniso_U_22
_atom_site_aniso_U_33
_atom_site_aniso_U_23
_atom_site_aniso_U_13
_atom_site_aniso_U_12
Pd1 0.04147(15) 0.03460(14) 0.02487(12) -0.00290(12) 0.00060(11) -0.00274(13)
Cl1 0.0862(9) 0.0426(5) 0.0454(6) -0.0124(4) 0.0122(6) -0.0168(5)
P1 0.0423(5) 0.0316(5) 0.0258(4) -0.0033(4) 0.0011(4) -0.0016(4)
S1 0.0695(8) 0.0685(9) 0.0857(9) -0.0314(7) 0.0323(7) -0.0127(6)
N1 0.045(2) 0.039(2) 0.0279(14) -0.0026(12) 0.0010(13) 0.0000(13)
N3 0.049(2) 0.048(2) 0.051(2) -0.008(2) 0.003(2) -0.006(2)
C1 0.037(2) 0.037(2) 0.031(2) -0.002(2) 0.003(2) -0.002(2)
C2 0.052(2) 0.042(2) 0.031(2) 0.003(2) -0.004(2) -0.008(2)
C3 0.052(2) 0.054(2) 0.038(2) -0.010(2) -0.005(2) -0.011(2)
C4 0.047(2) 0.041(2) 0.045(2) -0.005(2) 0.003(2) -0.008(2)
C5 0.067(3) 0.042(2) 0.062(3) -0.009(2) 0.000(2) -0.012(2)
C6 0.086(4) 0.035(2) 0.076(3) 0.002(2) 0.010(3) -0.008(2)
C7 0.089(4) 0.047(3) 0.060(3) 0.011(2) 0.004(3) -0.005(2)
C8 0.079(3) 0.048(3) 0.044(2) 0.002(2) -0.008(2) -0.003(2)
C9 0.045(2) 0.041(2) 0.039(2) 0.000(2) 0.001(2) 0.002(2)
C10 0.038(2) 0.039(2) 0.032(2) -0.001(2) 0.003(2) 0.000(2)
C11 0.046(2) 0.041(2) 0.031(2) 0.003(2) -0.001(2) -0.001(2)
C12 0.055(3) 0.070(3) 0.057(3) -0.012(2) -0.016(2) 0.015(2)
C13 0.074(3) 0.050(2) 0.034(2) -0.007(2) -0.015(2) -0.008(2)
C14 0.055(2) 0.066(3) 0.041(2) -0.003(2) 0.010(2) 0.012(2)
C15 0.043(2) 0.028(2) 0.029(2) -0.0020(13) 0.006(2) 0.000(2)
C16 0.045(2) 0.037(2) 0.033(2) -0.0004(15) 0.000(2) 0.001(2)
C17 0.058(2) 0.035(2) 0.029(2) -0.0064(14) 0.003(2) -0.003(2)
C18 0.052(2) 0.030(2) 0.035(2) -0.0008(15) 0.006(2) -0.004(2)
C19 0.048(3) 0.036(2) 0.049(2) -0.001(2) 0.004(2) 0.005(2)
C20 0.043(2) 0.038(2) 0.033(2) -0.005(2) -0.002(2) 0.001(2)
C21 0.040(2) 0.049(3) 0.046(2) -0.008(2) -0.002(2) -0.003(2)
C22 0.063(3) 0.052(3) 0.068(3) -0.023(2) 0.000(2) -0.008(2)
C23 0.064(3) 0.066(3) 0.084(4) -0.004(3) 0.017(3) -0.020(2)
C24 0.095(4) 0.047(2) 0.037(2) 0.009(2) 0.007(2) -0.011(2)
C25 0.094(4) 0.056(3) 0.033(2) -0.013(2) 0.007(2) -0.011(3)
C26 0.041(2) 0.039(2) 0.032(2) -0.001(2) 0.001(2) -0.005(2)
C27 0.056(3) 0.047(2) 0.040(2) 0.003(2) 0.002(2) 0.006(2)
C28 0.065(3) 0.051(3) 0.080(3) 0.016(3) 0.011(3) 0.014(2)
C29 0.049(3) 0.065(3) 0.091(4) 0.024(3) -0.015(3) 0.002(2)
C30 0.065(3) 0.061(3) 0.078(3) 0.002(3) -0.029(3) -0.014(2)
C31 0.057(3) 0.044(2) 0.058(2) -0.005(2) -0.014(2) -0.002(2)
Pd2 0.0430(2) 0.03535(14) 0.02737(12) 0.00089(12) 0.00263(11) -0.00369(13)
Cl2 0.1170(11) 0.0367(5) 0.0484(6) 0.0066(4) 0.0103(7) -0.0086(6)
P2 0.0425(5) 0.0310(5) 0.0288(4) 0.0008(4) 0.0021(4) -0.0044(4)
S2 0.0552(7) 0.0857(9) 0.0586(7) 0.0083(6) 0.0159(6) -0.0032(6)
N2 0.044(2) 0.050(2) 0.0291(15) 0.0017(13) -0.0002(13) -0.0005(14)
N4 0.046(2) 0.058(2) 0.075(3) 0.005(2) 0.000(2) 0.003(2)
C41 0.041(2) 0.039(2) 0.034(2) 0.000(2) 0.002(2) 0.004(2)
C42 0.052(3) 0.042(2) 0.047(2) -0.003(2) -0.004(2) 0.010(2)
C43 0.060(3) 0.056(3) 0.059(3) 0.006(2) -0.002(2) 0.018(2)
C44 0.055(3) 0.042(2) 0.068(3) -0.005(2) 0.013(2) 0.008(2)
C45 0.088(4) 0.046(3) 0.099(4) -0.001(3) 0.011(4) 0.011(3)
C46 0.110(5) 0.044(3) 0.110(5) -0.019(3) 0.016(4) -0.005(3)
C47 0.102(5) 0.066(3) 0.084(4) -0.032(3) 0.017(4) -0.027(3)
C48 0.071(3) 0.053(3) 0.059(3) -0.012(2) 0.008(3) -0.007(2)
C49 0.048(3) 0.044(2) 0.049(2) -0.008(2) 0.010(2) -0.002(2)
C50 0.044(2) 0.041(2) 0.036(2) -0.005(2) 0.003(2) 0.001(2)
C51 0.054(3) 0.050(2) 0.032(2) -0.002(2) -0.004(2) -0.011(2)
C52 0.048(3) 0.070(3) 0.066(3) 0.007(2) -0.014(2) -0.006(2)
C53 0.053(3) 0.068(3) 0.038(2) -0.003(2) 0.011(2) -0.012(2)
C54 0.080(3) 0.069(3) 0.045(2) 0.013(2) -0.014(2) -0.002(3)
C55 0.038(2) 0.033(2) 0.033(2) 0.0028(15) 0.004(2) -0.004(2)
C56 0.041(2) 0.044(2) 0.030(2) -0.005(2) 0.002(2) -0.005(2)
C57 0.049(2) 0.047(2) 0.027(2) 0.002(2) 0.003(2) -0.007(2)
C58 0.049(2) 0.028(2) 0.035(2) 0.0053(14) 0.000(2) -0.003(2)
C59 0.051(3) 0.038(2) 0.045(2) 0.000(2) 0.003(2) -0.013(2)
C60 0.045(2) 0.043(2) 0.029(2) 0.005(2) -0.001(2) -0.005(2)
C61 0.042(2) 0.051(3) 0.045(2) -0.001(2) -0.003(2) -0.005(2)
C62 0.073(4) 0.067(3) 0.092(4) 0.031(3) -0.002(3) 0.009(3)
C63 0.066(4) 0.077(4) 0.125(5) -0.004(4) 0.002(4) 0.016(3)
C64 0.082(4) 0.061(3) 0.052(3) -0.017(2) 0.001(3) 0.002(2)
C65 0.094(4) 0.064(3) 0.031(2) 0.010(2) 0.000(2) 0.001(3)
C66 0.038(2) 0.040(2) 0.033(2) -0.003(2) 0.002(2) 0.000(2)
C67 0.056(3) 0.038(2) 0.052(2) 0.005(2) -0.007(2) -0.005(2)
C68 0.060(3) 0.052(3) 0.069(3) 0.004(2) -0.010(2) -0.020(2)
C69 0.048(3) 0.073(3) 0.061(3) 0.002(2) -0.010(2) -0.012(2)
C70 0.056(3) 0.060(3) 0.069(3) 0.008(2) -0.024(2) 0.004(2)
C71 0.055(2) 0.041(2) 0.061(3) 0.008(2) -0.006(2) 0.000(2)
O1 0.100(3) 0.068(3) 0.113(3) -0.012(3) 0.010(3) -0.001(2)
C72 0.139(7) 0.134(7) 0.115(6) 0.026(5) -0.011(5) 0.030(6)
C73 0.163(8) 0.059(4) 0.152(7) 0.032(5) 0.033(7) 0.016(4)
C74 0.121(6) 0.095(5) 0.153(7) -0.049(5) 0.033(6) -0.015(5)
C75 0.132(7) 0.165(8) 0.101(6) -0.048(5) 0.008(5) -0.034(6)

loop_
_atom_site_label
_atom_site_type_symbol
_atom_site_fract_x
_atom_site_fract_y
_atom_site_fract_z
_atom_site_U_iso_or_equiv
_atom_site_thermal_displace_type
_atom_site_occupancy
_atom_site_calc_flag
_atom_site_refinement_flags
_atom_site_disorder_group
Pd1 Pd 1.31051(2) 0.414142(12) 0.970591(10) 0.03364(7) Uani 1 d . .
Cl1 Cl 1.24338(10) 0.31586(4) 0.95845(4) 0.0581(3) Uani 1 d . .
P1 P 1.30265(8) 0.40550(4) 1.06555(3) 0.0332(2) Uani 1 d . .
S1 S 0.94231(11) 0.40146(6) 1.16249(6) 0.0746(4) Uani 1 d . .
N1 N 1.3257(2) 0.43251(12) 0.88034(12) 0.0371(7) Uani 1 d . .
N3 N 0.9779(3) 0.3058(2) 1.10183(15) 0.0495(9) Uani 1 d . .
C1 C 1.3632(3) 0.49784(15) 0.97531(15) 0.0349(8) Uani 1 d . .
C2 C 1.4138(3) 0.5271(2) 1.0218(2) 0.0414(9) Uani 1 d . .
H2A H 1.4275(3) 0.5061(2) 1.0553(2) 0.050 Uiso 1 calc R .
C3 C 1.4427(3) 0.5849(2) 1.0189(2) 0.0478(9) Uani 1 d . .
H3A H 1.4740(3) 0.6028(2) 1.0506(2) 0.057 Uiso 1 calc R .
C4 C 1.4260(3) 0.6181(2) 0.9684(2) 0.0443(9) Uani 1 d . .
C5 C 1.4531(4) 0.6787(2) 0.9643(2) 0.0571(11) Uani 1 d . .
H5A H 1.4846(4) 0.6973(2) 0.9955(2) 0.069 Uiso 1 calc R .
C6 C 1.4342(4) 0.7098(2) 0.9160(2) 0.0658(14) Uani 1 d . .
H6A H 1.4502(4) 0.7498(2) 0.9149(2) 0.079 Uiso 1 calc R .
C7 C 1.3908(4) 0.6823(2) 0.8679(2) 0.0654(13) Uani 1 d . .
H7A H 1.3802(4) 0.7039(2) 0.8344(2) 0.078 Uiso 1 calc R .
C8 C 1.3636(4) 0.6239(2) 0.8695(2) 0.0572(11) Uani 1 d . .
H8A H 1.3345(4) 0.6063(2) 0.8371(2) 0.069 Uiso 1 calc R .
C9 C 1.3793(3) 0.5896(2) 0.91993(15) 0.0419(8) Uani 1 d . .
C10 C 1.3494(3) 0.5285(2) 0.92462(15) 0.0361(8) Uani 1 d . .
C11 C 1.2970(3) 0.4966(2) 0.87523(15) 0.0394(9) Uani 1 d . .
H11A H 1.3247(3) 0.5121(2) 0.83893(15) 0.047 Uiso 1 calc R .
C12 C 1.1774(4) 0.5055(2) 0.8772(2) 0.0607(12) Uani 1 d . .
H12A H 1.1450(4) 0.4850(2) 0.8456(2) 0.091 Uiso 1 calc R .
H12B H 1.1616(4) 0.5468(2) 0.8745(2) 0.091 Uiso 1 calc R .
H12C H 1.1500(4) 0.4902(2) 0.9126(2) 0.091 Uiso 1 calc R .
C13 C 1.2625(4) 0.3949(2) 0.8408(2) 0.0527(11) Uani 1 d . .
H13A H 1.2833(4) 0.3544(2) 0.8455(2) 0.079 Uiso 1 calc R .
H13B H 1.2751(4) 0.4069(2) 0.8019(2) 0.079 Uiso 1 calc R .
H13C H 1.1883(4) 0.3989(2) 0.8496(2) 0.079 Uiso 1 calc R .
C14 C 1.4401(3) 0.4250(2) 0.8634(2) 0.0541(11) Uani 1 d . .
H14A H 1.4841(3) 0.4486(2) 0.8880(2) 0.081 Uiso 1 calc R .
H14B H 1.4494(3) 0.4372(2) 0.8243(2) 0.081 Uiso 1 calc R .
H14C H 1.4598(3) 0.3843(2) 0.8672(2) 0.081 Uiso 1 calc R .
C15 C 1.2041(3) 0.35625(15) 1.09902(14) 0.0334(8) Uani 1 d . .
H15A H 1.2115(3) 0.31428(15) 1.08988(14) 0.040 Uiso 1 calc R .
C16 C 1.2168(3) 0.3723(2) 1.16195(15) 0.0384(9) Uani 1 d . .
C17 C 1.2316(3) 0.43011(15) 1.16780(14) 0.0407(9) Uani 1 d . .
C18 C 1.2317(3) 0.4606(2) 1.10946(14) 0.0389(9) Uani 1 d . .
H18A H 1.2609(3) 0.5006(2) 1.10871(14) 0.047 Uiso 1 calc R .
C19 C 1.1186(3) 0.4531(2) 1.0829(2) 0.0440(10) Uani 1 d . .
H19A H 1.0656(3) 0.4711(2) 1.1075(2) 0.053 Uiso 1 calc R .
H19B H 1.1154(3) 0.4717(2) 1.0455(2) 0.053 Uiso 1 calc R .
C20 C 1.0982(3) 0.3865(2) 1.0776(2) 0.0380(9) Uani 1 d . .
H20A H 1.0881(3) 0.3769(2) 1.0370(2) 0.046 Uiso 1 calc R .
C21 C 1.0048(3) 0.3614(2) 1.1117(2) 0.0451(10) Uani 1 d . .
C22 C 1.0166(4) 0.2700(2) 1.0530(2) 0.0609(13) Uani 1 d . .
H22A H 0.9862(4) 0.2313(2) 1.0551(2) 0.091 Uiso 1 calc R .
H22B H 1.0926(4) 0.2672(2) 1.0547(2) 0.091 Uiso 1 calc R .
H22C H 0.9961(4) 0.2885(2) 1.0176(2) 0.091 Uiso 1 calc R .
C23 C 0.9043(4) 0.2731(2) 1.1388(2) 0.0716(14) Uani 1 d . .
H23A H 0.8957(4) 0.2338(2) 1.1242(2) 0.107 Uiso 1 calc R .
H23B H 0.8367(4) 0.2926(2) 1.1393(2) 0.107 Uiso 1 calc R .
H23C H 0.9324(4) 0.2714(2) 1.1771(2) 0.107 Uiso 1 calc R .
C24 C 1.2077(4) 0.3266(2) 1.2082(2) 0.0596(13) Uani 1 d . .
H24A H 1.1973(4) 0.2885(2) 1.1911(2) 0.089 Uiso 1 calc R .
H24B H 1.1484(4) 0.3357(2) 1.2325(2) 0.089 Uiso 1 calc R .
H24C H 1.2717(4) 0.3262(2) 1.2307(2) 0.089 Uiso 1 calc R .
C25 C 1.2354(4) 0.4653(2) 1.2218(2) 0.0608(13) Uani 1 d . .
H25A H 1.2472(4) 0.5060(2) 1.2127(2) 0.091 Uiso 1 calc R .
H25B H 1.2921(4) 0.4511(2) 1.2457(2) 0.091 Uiso 1 calc R .
H25C H 1.1691(4) 0.4613(2) 1.2419(2) 0.091 Uiso 1 calc R .
C26 C 1.4323(3) 0.3869(2) 1.09581(15) 0.0373(8) Uani 1 d . .
C27 C 1.4855(4) 0.3398(2) 1.0706(2) 0.0479(10) Uani 1 d . .
H27A H 1.4533(4) 0.3185(2) 1.0412(2) 0.058 Uiso 1 calc R .
C28 C 1.5869(4) 0.3244(2) 1.0893(2) 0.0651(14) Uani 1 d . .
H28A H 1.6227(4) 0.2931(2) 1.0724(2) 0.078 Uiso 1 calc R .
C29 C 1.6339(4) 0.3559(2) 1.1331(2) 0.0683(14) Uani 1 d . .
H29A H 1.7021(4) 0.3463(2) 1.1453(2) 0.082 Uiso 1 calc R .
C30 C 1.5801(4) 0.4014(2) 1.1588(2) 0.0679(14) Uani 1 d . .
H30A H 1.6116(4) 0.4217(2) 1.1890(2) 0.081 Uiso 1 calc R .
C31 C 1.4801(3) 0.4176(2) 1.1404(2) 0.0532(10) Uani 1 d . .
H31A H 1.4449(3) 0.4489(2) 1.1578(2) 0.064 Uiso 1 calc R .
Pd2 Pd 0.72627(2) 0.417115(12) 0.864091(10) 0.03526(7) Uani 1 d . .
Cl2 Cl 0.73764(12) 0.31218(4) 0.87341(5) 0.0674(3) Uani 1 d . .
P2 P 0.72501(8) 0.40723(4) 0.76900(3) 0.0341(2) Uani 1 d . .
S2 S 1.09486(10) 0.39264(6) 0.68315(5) 0.0665(3) Uani 1 d . .
N2 N 0.7473(2) 0.43511(13) 0.95390(12) 0.0412(8) Uani 1 d . .
N4 N 1.0626(3) 0.3128(2) 0.7634(2) 0.0596(10) Uani 1 d . .
C41 C 0.7105(3) 0.5052(2) 0.8623(2) 0.0382(8) Uani 1 d . .
C42 C 0.6587(3) 0.5400(2) 0.8202(2) 0.0471(10) Uani 1 d . .
H42A H 0.6285(3) 0.5219(2) 0.7884(2) 0.056 Uiso 1 calc R .
C43 C 0.6526(4) 0.5998(2) 0.8256(2) 0.0582(12) Uani 1 d . .
H43A H 0.6166(4) 0.6214(2) 0.7979(2) 0.070 Uiso 1 calc R .
C44 C 0.6993(4) 0.6294(2) 0.8722(2) 0.0547(11) Uani 1 d . .
C45 C 0.6990(5) 0.6920(2) 0.8766(3) 0.078(2) Uani 1 d . .
H45A H 0.6682(5) 0.7144(2) 0.8476(3) 0.093 Uiso 1 calc R .
C46 C 0.7426(5) 0.7194(2) 0.9224(3) 0.088(2) Uani 1 d . .
H46A H 0.7425(5) 0.7603(2) 0.9242(3) 0.106 Uiso 1 calc R .
C47 C 0.7878(5) 0.6869(2) 0.9668(3) 0.084(2) Uani 1 d . .
H47A H 0.8159(5) 0.7062(2) 0.9986(3) 0.101 Uiso 1 calc R .
C48 C 0.7908(4) 0.6265(2) 0.9639(2) 0.0611(12) Uani 1 d . .
H48A H 0.8224(4) 0.6054(2) 0.9936(2) 0.073 Uiso 1 calc R .
C49 C 0.7469(3) 0.5956(2) 0.9167(2) 0.0471(10) Uani 1 d . .
C50 C 0.7513(3) 0.5332(2) 0.91086(15) 0.0401(9) Uani 1 d . .
C51 C 0.8042(3) 0.4939(2) 0.9551(2) 0.0451(10) Uani 1 d . .
H51A H 0.7955(3) 0.5117(2) 0.9932(2) 0.054 Uiso 1 calc R .
C52 C 0.9220(4) 0.4883(2) 0.9420(2) 0.0617(12) Uani 1 d . .
H52A H 0.9550(4) 0.4634(2) 0.9701(2) 0.093 Uiso 1 calc R .
H52B H 0.9544(4) 0.5266(2) 0.9429(2) 0.093 Uiso 1 calc R .
H52C H 0.9311(4) 0.4714(2) 0.9046(2) 0.093 Uiso 1 calc R .
C53 C 0.6410(3) 0.4422(2) 0.9810(2) 0.0529(11) Uani 1 d . .
H53A H 0.6014(3) 0.4717(2) 0.9606(2) 0.079 Uiso 1 calc R .
H53B H 0.6496(3) 0.4541(2) 1.0202(2) 0.079 Uiso 1 calc R .
H53C H 0.6035(3) 0.4054(2) 0.9795(2) 0.079 Uiso 1 calc R .
C54 C 0.8055(4) 0.3893(2) 0.9866(2) 0.0646(13) Uani 1 d . .
H54A H 0.8746(4) 0.3838(2) 0.9700(2) 0.097 Uiso 1 calc R .
H54B H 0.7667(4) 0.3529(2) 0.9851(2) 0.097 Uiso 1 calc R .
H54C H 0.8129(4) 0.4016(2) 1.0258(2) 0.097 Uiso 1 calc R .
C55 C 0.8288(3) 0.3577(2) 0.73986(15) 0.0347(8) Uani 1 d . .
H55A H 0.8229(3) 0.3163(2) 0.75156(15) 0.042 Uiso 1 calc R .
C56 C 0.8188(3) 0.3687(2) 0.67606(14) 0.0382(8) Uani 1 d . .
C57 C 0.7997(3) 0.4255(2) 0.66624(14) 0.0410(9) Uani 1 d . .
C58 C 0.7955(3) 0.46021(15) 0.72196(14) 0.0373(9) Uani 1 d . .
H58A H 0.7644(3) 0.49973(15) 0.71946(14) 0.045 Uiso 1 calc R .
C59 C 0.9089(3) 0.4567(2) 0.7487(2) 0.0448(10) Uani 1 d . .
H59A H 0.9615(3) 0.4710(2) 0.7217(2) 0.054 Uiso 1 calc R .
H59B H 0.9126(3) 0.4804(2) 0.7833(2) 0.054 Uiso 1 calc R .
C60 C 0.9294(3) 0.3908(2) 0.7630(2) 0.0391(9) Uani 1 d . .
H60A H 0.9311(3) 0.3865(2) 0.8048(2) 0.047 Uiso 1 calc R .
C61 C 1.0297(3) 0.3631(2) 0.7386(2) 0.0462(10) Uani 1 d . .
C62 C 1.0150(4) 0.2857(2) 0.8145(2) 0.077(2) Uani 1 d . .
H62A H 1.0525(4) 0.2502(2) 0.8238(2) 0.116 Uiso 1 calc R .
H62B H 0.9418(4) 0.2767(2) 0.8070(2) 0.116 Uiso 1 calc R .
H62C H 1.0195(4) 0.3127(2) 0.8462(2) 0.116 Uiso 1 calc R .
C63 C 1.1545(5) 0.2813(2) 0.7405(3) 0.090(2) Uani 1 d . .
H63A H 1.1671(5) 0.2465(2) 0.7630(3) 0.134 Uiso 1 calc R .
H63B H 1.2159(5) 0.3063(2) 0.7420(3) 0.134 Uiso 1 calc R .
H63C H 1.1409(5) 0.2702(2) 0.7014(3) 0.134 Uiso 1 calc R .
C64 C 0.8342(4) 0.3200(2) 0.6333(2) 0.0648(13) Uani 1 d . .
H64A H 0.8467(4) 0.2836(2) 0.6532(2) 0.097 Uiso 1 calc R .
H64B H 0.8942(4) 0.3289(2) 0.6093(2) 0.097 Uiso 1 calc R .
H64C H 0.7717(4) 0.3163(2) 0.6100(2) 0.097 Uiso 1 calc R .
C65 C 0.7933(4) 0.4579(2) 0.6100(2) 0.0632(13) Uani 1 d . .
H65A H 0.7783(4) 0.4988(2) 0.6171(2) 0.095 Uiso 1 calc R .
H65B H 0.7377(4) 0.4412(2) 0.5870(2) 0.095 Uiso 1 calc R .
H65C H 0.8598(4) 0.4544(2) 0.5901(2) 0.095 Uiso 1 calc R .
C66 C 0.6017(3) 0.3862(2) 0.73473(15) 0.0371(8) Uani 1 d . .
C67 C 0.5608(4) 0.3305(2) 0.7452(2) 0.0488(10) Uani 1 d . .
H67A H 0.5967(4) 0.3051(2) 0.7699(2) 0.059 Uiso 1 calc R .
C68 C 0.4673(4) 0.3120(2) 0.7196(2) 0.0601(12) Uani 1 d . .
H68A H 0.4412(4) 0.2744(2) 0.7267(2) 0.072 Uiso 1 calc R .
C69 C 0.4130(4) 0.3494(2) 0.6835(2) 0.0609(12) Uani 1 d . .
H69A H 0.3505(4) 0.3369(2) 0.6661(2) 0.073 Uiso 1 calc R .
C70 C 0.4505(4) 0.4050(2) 0.6732(2) 0.0619(12) Uani 1 d . .
H70A H 0.4129(4) 0.4305(2) 0.6495(2) 0.074 Uiso 1 calc R .
C71 C 0.5453(3) 0.4234(2) 0.6984(2) 0.0523(10) Uani 1 d . .
H71A H 0.5712(3) 0.4610(2) 0.6908(2) 0.063 Uiso 1 calc R .
O1 O 1.0564(4) 0.6321(2) 0.9134(2) 0.0934(12) Uani 1 d . .
C72 C 0.9913(7) 0.6276(4) 0.8177(3) 0.129(3) Uani 1 d . .
H72A H 0.9769(7) 0.6517(4) 0.7848(3) 0.193 Uiso 1 calc R .
H72B H 0.9269(7) 0.6090(4) 0.8303(3) 0.193 Uiso 1 calc R .
H72C H 1.0426(7) 0.5980(4) 0.8078(3) 0.193 Uiso 1 calc R .
C73 C 1.0342(7) 0.6649(3) 0.8647(4) 0.125(3) Uani 1 d . .
H73A H 1.0986(7) 0.6842(3) 0.8517(4) 0.150 Uiso 1 calc R .
H73B H 0.9828(7) 0.6953(3) 0.8742(4) 0.150 Uiso 1 calc R .
C74 C 1.1029(6) 0.6637(3) 0.9584(4) 0.123(3) Uani 1 d . .
H74A H 1.0569(6) 0.6961(3) 0.9694(4) 0.148 Uiso 1 calc R .
H74B H 1.1702(6) 0.6801(3) 0.9459(4) 0.148 Uiso 1 calc R .
C75 C 1.1205(7) 0.6246(4) 1.0085(3) 0.133(3) Uani 1 d . .
H75A H 1.1524(7) 0.6467(4) 1.0391(3) 0.199 Uiso 1 calc R .
H75B H 1.1668(7) 0.5928(4) 0.9977(3) 0.199 Uiso 1 calc R .
H75C H 1.0537(7) 0.6088(4) 1.0212(3) 0.199 Uiso 1 calc R .

loop_
_atom_type_symbol
_atom_type_description
_atom_type_scat_dispersion_real
_atom_type_scat_dispersion_imag
_atom_type_scat_source
C C 0.0033 0.0016 'International Tables Vol C Tables 4.2.6.8 and 6.1.1.4'
H H 0.0000 0.0000 'International Tables Vol C Tables 4.2.6.8 and 6.1.1.4'
N N 0.0061 0.0033 'International Tables Vol C Tables 4.2.6.8 and 6.1.1.4'
P P 0.1023 0.0942 'International Tables Vol C Tables 4.2.6.8 and 6.1.1.4'
S S 0.1246 0.1234 'International Tables Vol C Tables 4.2.6.8 and 6.1.1.4'
Cl Cl 0.1484 0.1585 'International Tables Vol C Tables 4.2.6.8 and 6.1.1.4'
Pd Pd -0.9988 1.0072 'International Tables Vol C Tables 4.2.6.8 and 6.1.1.4'
O O 0.0106 0.0060 'International Tables Vol C Tables 4.2.6.8 and 6.1.1.4'

loop_
_geom_angle_atom_site_label_1
_geom_angle_atom_site_label_2
_geom_angle_atom_site_label_3
_geom_angle
_geom_angle_site_symmetry_1
_geom_angle_site_symmetry_3
_geom_angle_publ_flag
C1 Pd1 N1 80.88(13) . . ?
C1 Pd1 P1 92.49(10) . . ?
N1 Pd1 P1 173.36(8) . . ?
C1 Pd1 Cl1 176.07(11) . . ?
N1 Pd1 Cl1 95.51(8) . . ?
P1 Pd1 Cl1 91.13(3) . . ?
C26 P1 C15 107.3(2) . . ?
C26 P1 C18 112.0(2) . . ?
C15 P1 C18 81.4(2) . . ?
C26 P1 Pd1 111.39(12) . . ?
C15 P1 Pd1 120.31(11) . . ?
C18 P1 Pd1 120.91(12) . . ?
C13 N1 C11 112.2(3) . . ?
C13 N1 C14 106.5(3) . . ?
C11 N1 C14 108.7(3) . . ?
C13 N1 Pd1 116.5(2) . . ?
C11 N1 Pd1 104.1(2) . . ?
C14 N1 Pd1 108.6(2) . . ?
C21 N3 C23 122.7(4) . . ?
C21 N3 C22 124.8(4) . . ?
C23 N3 C22 112.4(4) . . ?
C10 C1 C2 118.3(3) . . ?
C10 C1 Pd1 112.7(3) . . ?
C2 C1 Pd1 129.0(3) . . ?
C3 C2 C1 122.1(3) . . ?
C2 C3 C4 121.0(3) . . ?
C3 C4 C5 122.5(4) . . ?
C3 C4 C9 118.6(3) . . ?
C5 C4 C9 118.9(4) . . ?
C6 C5 C4 121.4(4) . . ?
C5 C6 C7 120.4(4) . . ?
C8 C7 C6 120.5(4) . . ?
C7 C8 C9 121.1(4) . . ?
C8 C9 C4 117.5(4) . . ?
C8 C9 C10 123.6(4) . . ?
C4 C9 C10 118.9(3) . . ?
C1 C10 C9 121.1(3) . . ?
C1 C10 C11 117.7(3) . . ?
C9 C10 C11 121.1(3) . . ?
N1 C11 C10 107.3(3) . . ?
N1 C11 C12 111.4(3) . . ?
C10 C11 C12 110.3(3) . . ?
C16 C15 C20 106.8(3) . . ?
C16 C15 P1 101.1(2) . . ?
C20 C15 P1 99.8(2) . . ?
C17 C16 C24 128.2(3) . . ?
C17 C16 C15 110.5(3) . . ?
C24 C16 C15 121.3(3) . . ?
C16 C17 C25 128.1(3) . . ?
C16 C17 C18 110.8(3) . . ?
C25 C17 C18 120.7(3) . . ?
C17 C18 C19 107.6(3) . . ?
C17 C18 P1 100.8(2) . . ?
C19 C18 P1 98.5(2) . . ?
C20 C19 C18 106.9(3) . . ?
C21 C20 C19 116.9(3) . . ?
C21 C20 C15 108.9(3) . . ?
C19 C20 C15 105.1(3) . . ?
N3 C21 C20 117.4(4) . . ?
N3 C21 S1 121.0(3) . . ?
C20 C21 S1 121.5(3) . . ?
C31 C26 C27 119.6(4) . . ?
C31 C26 P1 124.0(3) . . ?
C27 C26 P1 116.4(3) . . ?
C26 C27 C28 120.1(4) . . ?
C29 C28 C27 119.7(5) . . ?
C30 C29 C28 120.1(4) . . ?
C29 C30 C31 121.0(4) . . ?
C30 C31 C26 119.6(4) . . ?
C41 Pd2 N2 81.01(13) . . ?
C41 Pd2 P2 94.50(10) . . ?
N2 Pd2 P2 171.51(9) . . ?
C41 Pd2 Cl2 175.42(10) . . ?
N2 Pd2 Cl2 95.35(9) . . ?
P2 Pd2 Cl2 89.46(4) . . ?
C66 P2 C55 106.4(2) . . ?
C66 P2 C58 108.7(2) . . ?
C55 P2 C58 80.7(2) . . ?
C66 P2 Pd2 118.15(12) . . ?
C55 P2 Pd2 114.88(12) . . ?
C58 P2 Pd2 121.32(12) . . ?
C54 N2 C53 107.6(3) . . ?
C54 N2 C51 112.0(3) . . ?
C53 N2 C51 108.7(3) . . ?
C54 N2 Pd2 115.3(2) . . ?
C53 N2 Pd2 108.8(2) . . ?
C51 N2 Pd2 104.1(2) . . ?
C61 N4 C63 120.2(4) . . ?
C61 N4 C62 125.3(4) . . ?
C63 N4 C62 114.4(4) . . ?
C50 C41 C42 118.4(3) . . ?
C50 C41 Pd2 113.6(3) . . ?
C42 C41 Pd2 128.0(3) . . ?
C43 C42 C41 121.1(4) . . ?
C42 C43 C44 121.6(4) . . ?
C43 C44 C49 118.7(4) . . ?
C43 C44 C45 122.2(4) . . ?
C49 C44 C45 119.1(4) . . ?
C46 C45 C44 121.0(5) . . ?
C45 C46 C47 120.7(5) . . ?
C48 C47 C46 120.2(5) . . ?
C47 C48 C49 121.4(5) . . ?
C48 C49 C44 117.6(4) . . ?
C48 C49 C50 123.5(4) . . ?
C44 C49 C50 118.9(4) . . ?
C41 C50 C49 121.1(3) . . ?
C41 C50 C51 116.5(3) . . ?
C49 C50 C51 122.4(3) . . ?
N2 C51 C50 107.3(3) . . ?
N2 C51 C52 112.5(4) . . ?
C50 C51 C52 109.9(3) . . ?
C56 C55 C60 109.0(3) . . ?
C56 C55 P2 101.6(2) . . ?
C60 C55 P2 98.8(2) . . ?
C57 C56 C64 128.5(3) . . ?
C57 C56 C55 110.1(3) . . ?
C64 C56 C55 121.4(3) . . ?
C56 C57 C65 129.2(3) . . ?
C56 C57 C58 111.2(3) . . ?
C65 C57 C58 119.3(3) . . ?
C57 C58 C59 106.5(3) . . ?
C57 C58 P2 100.7(2) . . ?
C59 C58 P2 99.7(2) . . ?
C60 C59 C58 106.7(3) . . ?
C61 C60 C59 117.1(3) . . ?
C61 C60 C55 110.2(3) . . ?
C59 C60 C55 104.7(3) . . ?
N4 C61 C60 116.5(4) . . ?
N4 C61 S2 121.4(3) . . ?
C60 C61 S2 122.1(3) . . ?
C67 C66 C71 118.1(4) . . ?
C67 C66 P2 118.8(3) . . ?
C71 C66 P2 123.1(3) . . ?
C68 C67 C66 121.0(4) . . ?
C69 C68 C67 120.0(4) . . ?
C70 C69 C68 120.3(4) . . ?
C69 C70 C71 119.9(4) . . ?
C66 C71 C70 120.7(4) . . ?
C73 O1 C74 115.0(6) . . ?
O1 C73 C72 111.7(6) . . ?
O1 C74 C75 110.3(6) . . ?

loop_
_geom_bond_atom_site_label_1
_geom_bond_atom_site_label_2
_geom_bond_distance
_geom_bond_site_symmetry_2
_geom_bond_publ_flag
Pd1 C1 2.014(3) . ?
Pd1 N1 2.152(3) . ?
Pd1 P1 2.2238(9) . ?
Pd1 Cl1 2.4010(10) . ?
P1 C26 1.827(4) . ?
P1 C15 1.842(4) . ?
P1 C18 1.845(4) . ?
S1 C21 1.687(4) . ?
N1 C13 1.487(5) . ?
N1 C11 1.502(4) . ?
N1 C14 1.503(5) . ?
N3 C21 1.326(5) . ?
N3 C23 1.467(5) . ?
N3 C22 1.479(5) . ?
C1 C10 1.381(5) . ?
C1 C2 1.421(5) . ?
C2 C3 1.363(5) . ?
C3 C4 1.412(5) . ?
C4 C5 1.420(5) . ?
C4 C9 1.428(5) . ?
C5 C6 1.348(6) . ?
C6 C7 1.394(7) . ?
C7 C8 1.370(6) . ?
C8 C9 1.424(5) . ?
C9 C10 1.440(5) . ?
C10 C11 1.512(5) . ?
C11 C12 1.520(6) . ?
C15 C16 1.520(5) . ?
C15 C20 1.580(5) . ?
C16 C17 1.331(5) . ?
C16 C24 1.502(5) . ?
C17 C25 1.491(5) . ?
C17 C18 1.525(5) . ?
C18 C19 1.561(6) . ?
C19 C20 1.537(5) . ?
C20 C21 1.528(6) . ?
C26 C31 1.389(5) . ?
C26 C27 1.391(5) . ?
C27 C28 1.393(6) . ?
C28 C29 1.379(7) . ?
C29 C30 1.371(7) . ?
C30 C31 1.380(6) . ?
Pd2 C41 2.008(4) . ?
Pd2 N2 2.149(3) . ?
Pd2 P2 2.2272(8) . ?
Pd2 Cl2 2.3946(10) . ?
P2 C66 1.810(4) . ?
P2 C55 1.853(4) . ?
P2 C58 1.853(3) . ?
S2 C61 1.671(4) . ?
N2 C54 1.481(5) . ?
N2 C53 1.488(5) . ?
N2 C51 1.515(5) . ?
N4 C61 1.344(5) . ?
N4 C63 1.461(6) . ?
N4 C62 1.469(6) . ?
C41 C50 1.397(5) . ?
C41 C42 1.419(5) . ?
C42 C43 1.363(6) . ?
C43 C44 1.405(6) . ?
C44 C49 1.423(6) . ?
C44 C45 1.425(6) . ?
C45 C46 1.350(8) . ?
C46 C47 1.392(8) . ?
C47 C48 1.372(6) . ?
C48 C49 1.418(6) . ?
C49 C50 1.423(5) . ?
C50 C51 1.517(5) . ?
C51 C52 1.519(6) . ?
C55 C56 1.513(5) . ?
C55 C60 1.567(5) . ?
C56 C57 1.332(5) . ?
C56 C64 1.500(5) . ?
C57 C65 1.504(5) . ?
C57 C58 1.519(5) . ?
C58 C59 1.559(6) . ?
C59 C60 1.552(5) . ?
C60 C61 1.520(6) . ?
C66 C67 1.386(5) . ?
C66 C71 1.391(5) . ?
C67 C68 1.385(6) . ?
C68 C69 1.375(6) . ?
C69 C70 1.368(6) . ?
C70 C71 1.393(6) . ?
O1 C73 1.385(8) . ?
O1 C74 1.400(8) . ?
C72 C73 1.486(9) . ?
C74 C75 1.483(10) . ?
